data_7227802
loop_
_publ_author_name
'Zhang, Li-Yang'
'Lu, Li-Ping'
'Zhu, Miao-Li'
'Feng, Si-Si'

_publ_section_title
;
 Self-assembly of lanthanide(iii) coordination polymers from a
 bifunctional 2-(pyridin-2-yl)-1H-imidazole-4,5-dicarboxylate ligand with
 the assistance of oxalate: syntheses, structures, luminescence, and
 magnetic properties
;
_journal_issue 14
_journal_name_full CrystEngComm
_journal_page_first 1953
_journal_paper_doi 10.1039/C7CE00149E
_journal_volume 19
_journal_year 2017
_chemical_formula_sum 'C14 H15 N3 Nd2 O17'
_chemical_formula_weight 785.77
_space_group_crystal_system monoclinic
_space_group_IT_number 14
_space_group_name_Hall '-P 2ybc'
_space_group_name_H-M_alt 'P 1 21/c 1'
_symmetry_space_group_name_Hall '-P 2ybc'
_symmetry_space_group_name_H-M 'P 1 21/c 1'
_atom_sites_solution_hydrogens mixed
_audit_creation_method SHELXL-2014/7
_audit_update_record
;
2017-01-20 deposited with the CCDC.
2017-03-06 downloaded from the CCDC.
;
_cell_angle_alpha 90
_cell_angle_beta 101.32(3)
_cell_angle_gamma 90
_cell_formula_units_Z 4
_cell_length_a 9.5940(19)
_cell_length_b 22.789(5)
_cell_length_c 10.146(2)
_cell_measurement_reflns_used 12007
_cell_measurement_temperature 100(2)
_cell_measurement_theta_max 26.00
_cell_measurement_theta_min 2.37
_cell_volume 2175.1(8)
_computing_structure_refinement 'SHELXL-2014/7 (Sheldrick, 2014)'
_diffrn_ambient_temperature 100(2)
_diffrn_measured_fraction_theta_full 0.954
_diffrn_measured_fraction_theta_max 0.951
_diffrn_measurement_device_type mar165
_diffrn_measurement_method 'oscillation mode'
_diffrn_radiation_type synchrotron
_diffrn_radiation_wavelength 0.720
_diffrn_reflns_av_R_equivalents 0.0206
_diffrn_reflns_av_unetI/netI 0.0263
_diffrn_reflns_Laue_measured_fraction_full 0.954
_diffrn_reflns_Laue_measured_fraction_max 0.951
_diffrn_reflns_limit_h_max 11
_diffrn_reflns_limit_h_min 0
_diffrn_reflns_limit_k_max 27
_diffrn_reflns_limit_k_min -27
_diffrn_reflns_limit_l_max 10
_diffrn_reflns_limit_l_min -11
_diffrn_reflns_number 7627
_diffrn_reflns_point_group_measured_fraction_full 0.954
_diffrn_reflns_point_group_measured_fraction_max 0.951
_diffrn_reflns_theta_full 25.595
_diffrn_reflns_theta_max 25.997
_diffrn_reflns_theta_min 2.373
_diffrn_source 'synchrotron, 3W1A at BSRF'
_exptl_absorpt_coefficient_mu 4.946
_exptl_absorpt_correction_T_max 0.4694
_exptl_absorpt_correction_T_min 0.3684
_exptl_absorpt_correction_type multi-scan
_exptl_absorpt_process_details '(HKL SCALEPACK; Otwinowski & Minor, 1997)'
_exptl_crystal_colour purple
_exptl_crystal_density_diffrn 2.399
_exptl_crystal_density_method 'not measured'
_exptl_crystal_description block
_exptl_crystal_F_000 1504
_exptl_crystal_size_max 0.25
_exptl_crystal_size_mid 0.23
_exptl_crystal_size_min 0.20
_refine_diff_density_max 0.896
_refine_diff_density_min -1.093
_refine_diff_density_rms 0.116
_refine_ls_extinction_method none
_refine_ls_goodness_of_fit_ref 1.041
_refine_ls_hydrogen_treatment constr
_refine_ls_matrix_type full
_refine_ls_number_parameters 325
_refine_ls_number_reflns 3922
_refine_ls_number_restraints 0
_refine_ls_restrained_S_all 1.041
_refine_ls_R_factor_all 0.0200
_refine_ls_R_factor_gt 0.0187
_refine_ls_shift/su_max 0.004
_refine_ls_shift/su_mean 0.000
_refine_ls_structure_factor_coef Fsqd
_refine_ls_weighting_details 'w=1/[\s^2^(Fo^2^)+(0.0256P)^2^+2.8156P] where P=(Fo^2^+2Fc^2^)/3'
_refine_ls_weighting_scheme calc
_refine_ls_wR_factor_gt 0.0479
_refine_ls_wR_factor_ref 0.0486
_reflns_Friedel_coverage 0.000
_reflns_number_gt 3710
_reflns_number_total 3922
_reflns_threshold_expression 'I > 2\s(I)'
_cod_data_source_file c7ce00149e2.cif
_cod_data_source_block zlyzb66-14
_cod_depositor_comments 'Adding full bibliography for 7227795--7227805.cif.'
_cod_original_cell_volume 2175.2(8)
_cod_database_code 7227802
_shelx_shelxl_version_number 2014/7
_shelx_space_group_comment
;
The symmetry employed for this shelxl refinement is uniquely defined
by the following loop, which should always be used as a source of
symmetry information in preference to the above space-group names.
They are only intended as comments.
;

loop_
_space_group_symop_operation_xyz
'x, y, z'
'-x, y+1/2, -z+1/2'
'-x, -y, -z'
'x, -y-1/2, z-1/2'

loop_
_atom_site_label
_atom_site_type_symbol
_atom_site_fract_x
_atom_site_fract_y
_atom_site_fract_z
_atom_site_U_iso_or_equiv
_atom_site_adp_type
_atom_site_occupancy
_atom_site_site_symmetry_order
_atom_site_calc_flag
_atom_site_refinement_flags_posn
_atom_site_refinement_flags_adp
Nd1 Nd 1.25464(2) 0.27797(2) 1.03910(2) 0.00604(6) Uani 1 1 d . .
Nd2 Nd 0.71997(2) 0.43537(2) 0.85184(2) 0.00493(6) Uani 1 1 d . .
N1 N 0.5976(2) 0.41577(10) 0.6156(2) 0.0078(5) Uani 1 1 d . .
N2 N 0.5339(2) 0.41565(10) 0.3953(3) 0.0079(5) Uani 1 1 d . .
H2 H 0.5198 0.4275 0.3134 0.012 Uiso 1 1 d R U
N3 N 0.7720(2) 0.50723(11) 0.6384(3) 0.0121(5) Uani 1 1 d . .
O1 O 1.0680(2) 0.34014(9) 1.1013(2) 0.0119(4) Uani 1 1 d . .
O2 O 1.0383(2) 0.29070(9) 0.8567(2) 0.0102(4) Uani 1 1 d . .
O3 O 0.8370(2) 0.34288(8) 0.7871(2) 0.0105(4) Uani 1 1 d . .
O4 O 0.8495(2) 0.37893(9) 1.0437(2) 0.0120(4) Uani 1 1 d . .
O5 O 0.5223(2) 0.36028(8) 0.8117(2) 0.0087(4) Uani 1 1 d . .
O6 O 0.3788(2) 0.29698(8) 0.6833(2) 0.0105(4) Uani 1 1 d . .
O7 O 0.2822(2) 0.29621(8) 0.3815(2) 0.0101(4) Uani 1 1 d . .
O8 O 0.3740(2) 0.34038(9) 0.2216(2) 0.0117(4) Uani 1 1 d . .
O9 O 0.5980(2) 0.43609(8) 1.0451(2) 0.0104(4) Uani 1 1 d . .
O10 O 0.4709(2) 0.48992(9) 1.1642(2) 0.0092(4) Uani 1 1 d . .
O11 O 0.9801(2) 0.45067(9) 0.8658(2) 0.0098(4) Uani 1 1 d . .
O12 O 1.1782(2) 0.48015(8) 1.0066(2) 0.0114(4) Uani 1 1 d . .
O13 O 1.2823(2) 0.37324(8) 0.9276(2) 0.0112(4) Uani 1 1 d . .
H13A H 1.2485 0.4052 0.9412 0.017 Uiso 1 1 d R U
H13B H 1.3499 0.3794 0.8911 0.017 Uiso 1 1 d R U
O14 O 1.5153(2) 0.28405(9) 1.0186(2) 0.0143(5) Uani 1 1 d . .
H14A H 1.5750 0.2916 1.0862 0.022 Uiso 1 1 d R U
H14B H 1.5271 0.3072 0.9598 0.022 Uiso 1 1 d R U
O15 O 1.0721(2) 0.21177(9) 1.0972(2) 0.0120(4) Uani 1 1 d . .
H15A H 0.9897 0.2152 1.0568 0.018 Uiso 1 1 d R U
H15B H 1.0705 0.2116 1.1777 0.018 Uiso 1 1 d R U
O16 O 0.7172(3) 0.16764(16) 0.7562(3) 0.0522(9) Uani 1 1 d . .
H16B H 0.7728 0.1542 0.7122 0.078 Uiso 1 1 d R U
H16A H 0.7645 0.1845 0.8213 0.078 Uiso 1 1 d R U
O17 O 0.7719(2) 0.21157(11) 0.0217(3) 0.0229(5) Uani 1 1 d . .
H17B H 0.7026 0.2324 0.0234 0.034 Uiso 1 1 d R U
H17A H 0.7919 0.1947 0.0943 0.034 Uiso 1 1 d R U
C1 C 0.4571(3) 0.37123(12) 0.4420(3) 0.0076(6) Uani 1 1 d . .
C2 C 0.4983(3) 0.37218(11) 0.5803(3) 0.0065(5) Uani 1 1 d . .
C3 C 0.6175(3) 0.44125(12) 0.5037(3) 0.0071(6) Uani 1 1 d . .
C4 C 0.7195(3) 0.48964(12) 0.5098(3) 0.0090(6) Uani 1 1 d . .
C5 C 0.7607(3) 0.51467(14) 0.3981(3) 0.0165(7) Uani 1 1 d . .
H5 H 0.7241 0.5005 0.3101 0.020 Uiso 1 1 calc R U
C6 C 0.8575(4) 0.56132(14) 0.4192(4) 0.0203(7) Uani 1 1 d . .
H6 H 0.8881 0.5795 0.3455 0.024 Uiso 1 1 calc R U
C7 C 0.9077(3) 0.58043(13) 0.5490(4) 0.0188(7) Uani 1 1 d . .
H7 H 0.9718 0.6126 0.5653 0.023 Uiso 1 1 calc R U
C8 C 0.8641(3) 0.55237(13) 0.6558(3) 0.0157(7) Uani 1 1 d . .
H8 H 0.9008 0.5656 0.7446 0.019 Uiso 1 1 calc R U
C9 C 0.3632(3) 0.33302(11) 0.3418(3) 0.0071(6) Uani 1 1 d . .
C10 C 0.4617(3) 0.33953(12) 0.6963(3) 0.0064(5) Uani 1 1 d . .
C11 C 0.5202(3) 0.47836(11) 1.0605(3) 0.0069(6) Uani 1 1 d . .
C12 C 1.0452(3) 0.47999(12) 0.9617(3) 0.0084(6) Uani 1 1 d . .
C13 C 0.9542(3) 0.34982(12) 1.0204(3) 0.0097(6) Uani 1 1 d . .
C14 C 0.9410(3) 0.32542(12) 0.8750(3) 0.0088(6) Uani 1 1 d . .

loop_
_atom_site_aniso_label
_atom_site_aniso_U_11
_atom_site_aniso_U_22
_atom_site_aniso_U_33
_atom_site_aniso_U_23
_atom_site_aniso_U_13
_atom_site_aniso_U_12
Nd1 0.00758(9) 0.00335(8) 0.00646(10) 0.00000(5) -0.00043(6) 0.00078(5)
Nd2 0.00464(8) 0.00403(8) 0.00551(10) -0.00128(5) -0.00053(6) -0.00015(5)
N1 0.0079(11) 0.0072(11) 0.0081(14) 0.0000(9) 0.0012(9) -0.0005(9)
N2 0.0085(11) 0.0088(11) 0.0061(14) 0.0013(9) 0.0010(9) -0.0019(9)
N3 0.0086(12) 0.0097(12) 0.0164(15) -0.0042(10) -0.0014(10) -0.0006(9)
O1 0.0137(10) 0.0123(10) 0.0085(12) -0.0026(8) -0.0005(8) 0.0039(8)
O2 0.0105(10) 0.0096(9) 0.0100(12) -0.0009(8) 0.0006(8) 0.0039(8)
O3 0.0111(10) 0.0083(9) 0.0110(12) -0.0028(8) -0.0006(8) 0.0028(8)
O4 0.0140(10) 0.0144(10) 0.0082(12) 0.0013(8) 0.0037(8) 0.0063(8)
O5 0.0099(10) 0.0106(10) 0.0050(11) -0.0016(8) 0.0003(8) -0.0045(8)
O6 0.0138(10) 0.0082(10) 0.0090(11) -0.0023(8) 0.0007(8) -0.0044(8)
O7 0.0110(10) 0.0093(9) 0.0096(12) 0.0024(8) 0.0006(8) -0.0031(8)
O8 0.0168(11) 0.0125(10) 0.0058(12) -0.0012(8) 0.0021(8) -0.0032(8)
O9 0.0117(10) 0.0081(10) 0.0118(12) 0.0007(7) 0.0034(8) 0.0033(7)
O10 0.0099(9) 0.0108(9) 0.0069(11) 0.0005(8) 0.0020(8) 0.0028(8)
O11 0.0068(9) 0.0084(9) 0.0137(12) -0.0042(8) 0.0005(8) -0.0018(8)
O12 0.0060(9) 0.0083(10) 0.0185(12) -0.0054(8) -0.0010(8) 0.0003(7)
O13 0.0134(10) 0.0053(9) 0.0165(12) 0.0012(8) 0.0074(8) 0.0019(8)
O14 0.0132(10) 0.0144(10) 0.0149(13) 0.0065(8) 0.0015(9) -0.0006(8)
O15 0.0116(10) 0.0148(10) 0.0092(12) 0.0003(8) 0.0012(8) -0.0017(8)
O16 0.0255(15) 0.086(3) 0.045(2) -0.0373(18) 0.0081(13) -0.0002(16)
O17 0.0198(12) 0.0275(13) 0.0204(14) 0.0052(10) 0.0018(10) 0.0005(10)
C1 0.0084(13) 0.0067(12) 0.0078(16) 0.0006(10) 0.0020(11) -0.0006(10)
C2 0.0047(12) 0.0053(12) 0.0088(16) 0.0004(10) -0.0006(10) 0.0006(10)
C3 0.0081(13) 0.0100(13) 0.0023(15) -0.0006(10) -0.0009(10) -0.0006(10)
C4 0.0076(13) 0.0083(13) 0.0108(16) 0.0025(11) 0.0008(11) 0.0002(11)
C5 0.0143(15) 0.0219(16) 0.0124(18) 0.0049(13) 0.0005(12) -0.0039(13)
C6 0.0184(16) 0.0187(16) 0.024(2) 0.0114(13) 0.0048(14) -0.0015(13)
C7 0.0131(15) 0.0101(14) 0.030(2) 0.0027(13) -0.0026(13) -0.0025(12)
C8 0.0147(15) 0.0109(14) 0.0190(19) -0.0039(12) -0.0026(13) -0.0009(12)
C9 0.0063(12) 0.0036(12) 0.0105(17) -0.0007(10) -0.0007(10) 0.0023(10)
C10 0.0052(12) 0.0057(12) 0.0083(16) -0.0016(10) 0.0016(10) 0.0023(10)
C11 0.0035(12) 0.0065(12) 0.0096(16) -0.0004(11) -0.0016(10) -0.0006(10)
C12 0.0090(13) 0.0041(12) 0.0114(16) 0.0017(11) 0.0003(11) -0.0007(10)
C13 0.0120(14) 0.0061(13) 0.0116(17) 0.0021(11) 0.0037(11) 0.0003(11)
C14 0.0101(13) 0.0047(12) 0.0117(16) -0.0003(11) 0.0027(11) -0.0022(10)

loop_
_atom_type_symbol
_atom_type_description
_atom_type_scat_dispersion_real
_atom_type_scat_dispersion_imag
_atom_type_scat_source
C C 0.0030 0.0020 'International Tables Vol C Tables 4.2.6.8 and 6.1.1.4'
H H 0.0000 0.0000 'International Tables Vol C Tables 4.2.6.8 and 6.1.1.4'
N N 0.0060 0.0030 'International Tables Vol C Tables 4.2.6.8 and 6.1.1.4'
O O 0.0110 0.0060 'International Tables Vol C Tables 4.2.6.8 and 6.1.1.4'
Nd Nd -0.1330 3.1040 'International Tables Vol C Tables 4.2.6.8 and 6.1.1.4'

loop_
_geom_angle_atom_site_label_1
_geom_angle_atom_site_label_2
_geom_angle_atom_site_label_3
_geom_angle
_geom_angle_site_symmetry_1
_geom_angle_site_symmetry_3
O7 Nd1 O6 78.29(7) 4_666 4_666
O7 Nd1 O8 146.01(7) 4_666 1_656
O6 Nd1 O8 81.34(7) 4_666 1_656
O7 Nd1 O1 139.85(7) 4_666 .
O6 Nd1 O1 123.45(7) 4_666 .
O8 Nd1 O1 74.10(7) 1_656 .
O7 Nd1 O15 84.47(7) 4_666 .
O6 Nd1 O15 73.20(7) 4_666 .
O8 Nd1 O15 115.16(7) 1_656 .
O1 Nd1 O15 72.82(7) . .
O7 Nd1 O13 106.21(7) 4_666 .
O6 Nd1 O13 144.27(7) 4_666 .
O8 Nd1 O13 76.09(7) 1_656 .
O1 Nd1 O13 76.23(7) . .
O15 Nd1 O13 141.85(7) . .
O7 Nd1 O2 76.78(7) 4_666 .
O6 Nd1 O2 140.24(7) 4_666 .
O8 Nd1 O2 133.63(7) 1_656 .
O1 Nd1 O2 65.47(7) . .
O15 Nd1 O2 74.00(7) . .
O13 Nd1 O2 73.17(7) . .
O7 Nd1 O14 75.17(7) 4_666 .
O6 Nd1 O14 73.26(7) 4_666 .
O8 Nd1 O14 73.04(7) 1_656 .
O1 Nd1 O14 139.75(7) . .
O15 Nd1 O14 143.56(7) . .
O13 Nd1 O14 73.85(7) . .
O2 Nd1 O14 127.92(7) . .
O4 Nd2 O9 67.64(7) . .
O4 Nd2 O10 131.50(7) . 3_667
O9 Nd2 O10 65.77(7) . 3_667
O4 Nd2 O12 82.37(7) . 3_767
O9 Nd2 O12 74.33(7) . 3_767
O10 Nd2 O12 73.00(7) 3_667 3_767
O4 Nd2 N1 137.50(7) . .
O9 Nd2 N1 123.81(7) . .
O10 Nd2 N1 81.82(7) 3_667 .
O12 Nd2 N1 138.77(7) 3_767 .
O4 Nd2 O11 71.57(7) . .
O9 Nd2 O11 125.28(7) . .
O10 Nd2 O11 128.64(6) 3_667 .
O12 Nd2 O11 65.41(7) 3_767 .
N1 Nd2 O11 110.88(8) . .
O4 Nd2 O5 91.15(7) . .
O9 Nd2 O5 71.07(7) . .
O10 Nd2 O5 86.17(7) 3_667 .
O12 Nd2 O5 144.61(7) 3_767 .
N1 Nd2 O5 61.76(7) . .
O11 Nd2 O5 144.48(6) . .
O4 Nd2 O3 65.75(7) . .
O9 Nd2 O3 120.91(7) . .
O10 Nd2 O3 155.78(7) 3_667 .
O12 Nd2 O3 130.57(7) 3_767 .
N1 Nd2 O3 75.58(7) . .
O11 Nd2 O3 69.03(6) . .
O5 Nd2 O3 75.62(6) . .
O4 Nd2 N3 140.34(7) . .
O9 Nd2 N3 141.55(7) . .
O10 Nd2 N3 78.00(7) 3_667 .
O12 Nd2 N3 83.46(7) 3_767 .
N1 Nd2 N3 59.32(7) . .
O11 Nd2 N3 68.83(7) . .
O5 Nd2 N3 120.44(7) . .
O3 Nd2 N3 97.41(7) . .
C3 N1 C2 107.6(2) . .
C3 N1 Nd2 128.81(18) . .
C2 N1 Nd2 123.48(19) . .
C3 N2 C1 107.8(2) . .
C3 N2 H2 127.1 . .
C1 N2 H2 124.5 . .
C8 N3 C4 117.4(3) . .
C8 N3 Nd2 123.4(2) . .
C4 N3 Nd2 118.28(18) . .
C13 O1 Nd1 121.27(19) . .
C14 O2 Nd1 119.39(18) . .
C14 O3 Nd2 114.01(17) . .
C13 O4 Nd2 115.03(18) . .
C10 O5 Nd2 125.78(17) . .
C10 O6 Nd1 147.94(19) . 4_465
C9 O7 Nd1 147.56(18) . 4_465
C9 O8 Nd1 122.99(17) . 1_454
C11 O9 Nd2 119.48(18) . .
C11 O10 Nd2 118.72(17) . 3_667
C12 O11 Nd2 117.55(18) . .
C12 O12 Nd2 117.61(17) . 3_767
Nd1 O13 H13A 128.2 . .
Nd1 O13 H13B 121.4 . .
H13A O13 H13B 107.3 . .
Nd1 O14 H14A 118.5 . .
Nd1 O14 H14B 111.8 . .
H14A O14 H14B 107.5 . .
Nd1 O15 H15A 118.9 . .
Nd1 O15 H15B 113.1 . .
H15A O15 H15B 107.1 . .
H16B O16 H16A 107.3 . .
H17B O17 H17A 107.4 . .
C2 C1 N2 105.7(2) . .
C2 C1 C9 135.4(3) . .
N2 C1 C9 118.8(3) . .
N1 C2 C1 108.8(2) . .
N1 C2 C10 114.4(2) . .
C1 C2 C10 136.8(3) . .
N1 C3 N2 110.2(2) . .
N1 C3 C4 120.1(3) . .
N2 C3 C4 129.8(3) . .
N3 C4 C5 123.2(3) . .
N3 C4 C3 112.3(3) . .
C5 C4 C3 124.5(3) . .
C4 C5 C6 118.2(3) . .
C4 C5 H5 120.9 . .
C6 C5 H5 120.9 . .
C7 C6 C5 118.8(3) . .
C7 C6 H6 120.6 . .
C5 C6 H6 120.6 . .
C6 C7 C8 119.7(3) . .
C6 C7 H7 120.1 . .
C8 C7 H7 120.1 . .
N3 C8 C7 122.6(3) . .
N3 C8 H8 118.7 . .
C7 C8 H8 118.7 . .
O8 C9 O7 124.9(3) . .
O8 C9 C1 115.3(2) . .
O7 C9 C1 119.7(3) . .
O6 C10 O5 123.2(3) . .
O6 C10 C2 123.3(3) . .
O5 C10 C2 113.5(2) . .
O9 C11 O10 126.6(3) . .
O9 C11 C11 116.8(3) . 3_667
O10 C11 C11 116.6(3) . 3_667
O11 C12 O12 126.7(3) . .
O11 C12 C12 117.3(3) . 3_767
O12 C12 C12 115.9(3) . 3_767
O1 C13 O4 126.4(3) . .
O1 C13 C14 117.2(2) . .
O4 C13 C14 116.4(2) . .
O3 C14 O2 126.6(3) . .
O3 C14 C13 117.5(2) . .
O2 C14 C13 115.9(2) . .

loop_
_geom_bond_atom_site_label_1
_geom_bond_atom_site_label_2
_geom_bond_distance
_geom_bond_site_symmetry_2
Nd1 O7 2.377(2) 4_666
Nd1 O6 2.407(2) 4_666
Nd1 O8 2.436(2) 1_656
Nd1 O1 2.461(2) .
Nd1 O15 2.469(2) .
Nd1 O13 2.486(2) .
Nd1 O2 2.512(2) .
Nd1 O14 2.554(2) .
Nd2 O4 2.457(2) .
Nd2 O9 2.473(2) .
Nd2 O10 2.4824(19) 3_667
Nd2 O12 2.485(2) 3_767
Nd2 N1 2.494(3) .
Nd2 O11 2.497(2) .
Nd2 O5 2.5275(19) .
Nd2 O3 2.5345(19) .
Nd2 N3 2.837(3) .
N1 C3 1.322(4) .
N1 C2 1.374(4) .
N2 C3 1.359(4) .
N2 C1 1.388(4) .
N2 H2 0.8594 .
N3 C8 1.345(4) .
N3 C4 1.363(4) .
O1 C13 1.250(4) .
O2 C14 1.265(3) .
O3 C14 1.265(4) .
O4 C13 1.265(4) .
O5 C10 1.290(3) .
O6 C10 1.245(3) .
O6 Nd1 2.407(2) 4_465
O7 C9 1.262(3) .
O7 Nd1 2.377(2) 4_465
O8 C9 1.255(4) .
O8 Nd1 2.435(2) 1_454
O9 C11 1.247(3) .
O10 C11 1.263(4) .
O10 Nd2 2.4823(19) 3_667
O11 C12 1.243(4) .
O12 C12 1.268(3) .
O12 Nd2 2.485(2) 3_767
O13 H13A 0.8200 .
O13 H13B 0.8199 .
O14 H14A 0.8200 .
O14 H14B 0.8200 .
O15 H15A 0.8200 .
O15 H15B 0.8200 .
O16 H16B 0.8200 .
O16 H16A 0.8200 .
O17 H17B 0.8200 .
O17 H17A 0.8200 .
C1 C2 1.381(4) .
C1 C9 1.498(4) .
C2 C10 1.492(4) .
C3 C4 1.468(4) .
C4 C5 1.393(4) .
C5 C6 1.401(4) .
C5 H5 0.9500 .
C6 C7 1.381(5) .
C6 H6 0.9500 .
C7 C8 1.392(5) .
C7 H7 0.9500 .
C8 H8 0.9500 .
C11 C11 1.563(5) 3_667
C12 C12 1.566(6) 3_767
C13 C14 1.558(4) .

loop_
_geom_hbond_atom_site_label_D
_geom_hbond_atom_site_label_H
_geom_hbond_atom_site_label_A
_geom_hbond_distance_DH
_geom_hbond_distance_HA
_geom_hbond_distance_DA
_geom_hbond_angle_DHA
_geom_hbond_site_symmetry_A
N2 H2 O10 0.86 2.06 2.859(3) 153.8 1_554
O13 H13A O12 0.82 2.00 2.809(3) 170.5 .
O13 H13B O5 0.82 2.02 2.799(3) 157.4 1_655
O14 H14A O16 0.82 2.19 2.990(4) 166.8 4_666
O14 H14B O5 0.82 1.92 2.736(3) 170.8 1_655
O15 H15A O17 0.82 2.05 2.831(3) 158.9 1_556
O15 H15B O2 0.82 1.90 2.716(3) 171.8 4_566
O16 H16B O4 0.82 2.13 2.909(4) 159.3 4_565
O16 H16A O17 0.82 2.11 2.824(4) 145.1 1_556
O17 H17B O14 0.82 2.14 2.960(3) 176.9 1_454
O17 H17A O3 0.82 2.10 2.919(3) 175.6 4_565

loop_
_geom_torsion_atom_site_label_1
_geom_torsion_atom_site_label_2
_geom_torsion_atom_site_label_3
_geom_torsion_atom_site_label_4
_geom_torsion
_geom_torsion_site_symmetry_1
_geom_torsion_site_symmetry_4
C3 N2 C1 C2 0.3(3) . .
C3 N2 C1 C9 -175.9(2) . .
C3 N1 C2 C1 0.2(3) . .
Nd2 N1 C2 C1 -176.93(17) . .
C3 N1 C2 C10 -179.0(2) . .
Nd2 N1 C2 C10 3.9(3) . .
N2 C1 C2 N1 -0.3(3) . .
C9 C1 C2 N1 175.0(3) . .
N2 C1 C2 C10 178.6(3) . .
C9 C1 C2 C10 -6.1(6) . .
C2 N1 C3 N2 0.0(3) . .
Nd2 N1 C3 N2 176.94(17) . .
C2 N1 C3 C4 -179.6(2) . .
Nd2 N1 C3 C4 -2.7(4) . .
C1 N2 C3 N1 -0.2(3) . .
C1 N2 C3 C4 179.3(3) . .
C8 N3 C4 C5 2.4(4) . .
Nd2 N3 C4 C5 -167.1(2) . .
C8 N3 C4 C3 -178.4(2) . .
Nd2 N3 C4 C3 12.0(3) . .
N1 C3 C4 N3 -7.1(4) . .
N2 C3 C4 N3 173.4(3) . .
N1 C3 C4 C5 172.0(3) . .
N2 C3 C4 C5 -7.5(5) . .
N3 C4 C5 C6 -2.0(5) . .
C3 C4 C5 C6 179.0(3) . .
C4 C5 C6 C7 0.0(5) . .
C5 C6 C7 C8 1.4(5) . .
C4 N3 C8 C7 -0.9(4) . .
Nd2 N3 C8 C7 168.1(2) . .
C6 C7 C8 N3 -1.0(5) . .
Nd1 O8 C9 O7 -5.8(4) 1_454 .
Nd1 O8 C9 C1 173.28(16) 1_454 .
Nd1 O7 C9 O8 134.2(3) 4_465 .
Nd1 O7 C9 C1 -44.8(5) 4_465 .
C2 C1 C9 O8 -167.1(3) . .
N2 C1 C9 O8 7.7(4) . .
C2 C1 C9 O7 12.1(5) . .
N2 C1 C9 O7 -173.1(2) . .
Nd1 O6 C10 O5 -164.9(2) 4_465 .
Nd1 O6 C10 C2 16.3(5) 4_465 .
Nd2 O5 C10 O6 169.83(19) . .
Nd2 O5 C10 C2 -11.3(3) . .
N1 C2 C10 O6 -176.7(2) . .
C1 C2 C10 O6 4.4(5) . .
N1 C2 C10 O5 4.5(3) . .
C1 C2 C10 O5 -174.4(3) . .
Nd2 O9 C11 O10 -167.1(2) . .
Nd2 O9 C11 C11 12.6(4) . 3_667
Nd2 O10 C11 O9 -167.4(2) 3_667 .
Nd2 O10 C11 C11 12.8(4) 3_667 3_667
Nd2 O11 C12 O12 160.2(2) . .
Nd2 O11 C12 C12 -18.2(4) . 3_767
Nd2 O12 C12 O11 161.2(2) 3_767 .
Nd2 O12 C12 C12 -20.4(4) 3_767 3_767
Nd1 O1 C13 O4 176.9(2) . .
Nd1 O1 C13 C14 -5.2(3) . .
Nd2 O4 C13 O1 145.6(2) . .
Nd2 O4 C13 C14 -32.3(3) . .
Nd2 O3 C14 O2 -160.8(2) . .
Nd2 O3 C14 C13 17.6(3) . .
Nd1 O2 C14 O3 168.9(2) . .
Nd1 O2 C14 C13 -9.5(3) . .
O1 C13 C14 O3 -168.8(2) . .
O4 C13 C14 O3 9.4(4) . .
O1 C13 C14 O2 9.8(4) . .
O4 C13 C14 O2 -172.0(2) . .
